data_4065429
loop_
_publ_author_name
'Sinenkov, Mikhail'
'Kirillov, Evgeny'
'Roisnel, Thierry'
'Fukin, Georgy'
'Trifonov, Alexander'
'Carpentier, Jean-Fran\,cois'

_publ_section_title
;
 Rare-Earth Complexes with Multidentate Tethered Phenoxy-Amidinate
 Ligands: Synthesis, Structure, and Activity in Ring-Opening
 Polymerization of Lactide
;
_journal_issue 20
_journal_name_full Organometallics
_journal_page_first 5509
_journal_paper_doi 10.1021/om200786u
_journal_volume 30
_journal_year 2011
_chemical_formula_sum 'C60 H118 Li2 N8 O5 Yb2'
_chemical_formula_weight 1391.58
_chemical_name_systematic
; 
 ? 
;
_space_group_IT_number 14
_symmetry_cell_setting monoclinic
_symmetry_space_group_name_Hall '-P 2ybc'
_symmetry_space_group_name_H-M 'P 1 21/c 1'
_atom_sites_solution_hydrogens geom
_atom_sites_solution_primary direct
_atom_sites_solution_secondary difmap
_audit_creation_method SHELXL-97
_cell_angle_alpha 90.00
_cell_angle_beta 102.7030(10)
_cell_angle_gamma 90.00
_cell_formula_units_Z 4
_cell_length_a 19.4556(7)
_cell_length_b 18.6027(6)
_cell_length_c 20.1956(7)
_cell_measurement_reflns_used 900
_cell_measurement_temperature 100(2)
_cell_measurement_theta_max 30
_cell_measurement_theta_min 2
_cell_volume 7130.4(4)
_computing_cell_refinement 'Bruker SMART'
_computing_data_collection 'Bruker SMART'
_computing_data_reduction 'Bruker SHELXTL'
_computing_molecular_graphics 'Bruker SHELXTL'
_computing_publication_material 'Bruker SHELXTL'
_computing_structure_refinement 'SHELXL-97 (Sheldrick, 1997)'
_computing_structure_solution 'SHELXS-97 (Sheldrick, 1990)'
_diffrn_ambient_temperature 100(2)
_diffrn_measured_fraction_theta_full 0.998
_diffrn_measured_fraction_theta_max 0.998
_diffrn_measurement_device_type 'CCD area detector'
_diffrn_measurement_method 'phi and omega scans'
_diffrn_radiation_monochromator graphite
_diffrn_radiation_source 'fine-focus sealed tube'
_diffrn_radiation_type MoK\a
_diffrn_radiation_wavelength 0.71073
_diffrn_reflns_av_R_equivalents 0.0228
_diffrn_reflns_av_sigmaI/netI 0.0187
_diffrn_reflns_limit_h_max 24
_diffrn_reflns_limit_h_min -24
_diffrn_reflns_limit_k_max 23
_diffrn_reflns_limit_k_min -23
_diffrn_reflns_limit_l_max 25
_diffrn_reflns_limit_l_min -25
_diffrn_reflns_number 65782
_diffrn_reflns_theta_full 27.00
_diffrn_reflns_theta_max 27.00
_diffrn_reflns_theta_min 1.53
_exptl_absorpt_coefficient_mu 2.653
_exptl_absorpt_correction_T_max 0.7243
_exptl_absorpt_correction_T_min 0.4021
_exptl_absorpt_correction_type multi-scan
_exptl_absorpt_process_details 'SADABS (Sheldrick, 2008)'
_exptl_crystal_colour yellow
_exptl_crystal_density_diffrn 1.296
_exptl_crystal_density_method 'not measured'
_exptl_crystal_description prism
_exptl_crystal_F_000 2880
_exptl_crystal_size_max 0.42
_exptl_crystal_size_mid 0.39
_exptl_crystal_size_min 0.13
_refine_diff_density_max 3.045
_refine_diff_density_min -0.890
_refine_diff_density_rms 0.110
_refine_ls_extinction_method none
_refine_ls_goodness_of_fit_ref 1.081
_refine_ls_hydrogen_treatment mixed
_refine_ls_matrix_type full
_refine_ls_number_parameters 774
_refine_ls_number_reflns 15533
_refine_ls_number_restraints 12
_refine_ls_restrained_S_all 1.092
_refine_ls_R_factor_all 0.0410
_refine_ls_R_factor_gt 0.0309
_refine_ls_shift/su_max 0.002
_refine_ls_shift/su_mean 0.000
_refine_ls_structure_factor_coef Fsqd
_refine_ls_weighting_details 'calc w=1/[\s^2^(Fo^2^)+(0.0488P)^2^+7.3941P] where P=(Fo^2^+2Fc^2^)/3'
_refine_ls_weighting_scheme calc
_refine_ls_wR_factor_gt 0.0795
_refine_ls_wR_factor_ref 0.0853
_reflns_number_gt 12866
_reflns_number_total 15533
_reflns_threshold_expression >2sigma(I)
_cod_data_source_file om200786u_si_001.cif
_cod_data_source_block 16
_cod_depositor_comments
;
The following automatic conversions were performed:

'_symmetry_cell_setting' value 'Monoclinic' changed to 'monoclinic'
according to /home/saulius/struct/CIF-dictionaries/cif_core.dic
dictionary named 'cif_core.dic' version 2.4.1 from 2010-06-29.

Automatic conversion script
Id: cif_fix_values 1715 2011-07-08 13:25:40Z adriana 
;
_cod_original_sg_symbol_H-M P2(1)/c
_cod_database_code 4065429

loop_
_symmetry_equiv_pos_as_xyz
'x, y, z'
'-x, y+1/2, -z+1/2'
'-x, -y, -z'
'x, -y-1/2, z-1/2'

loop_
_atom_site_label
_atom_site_type_symbol
_atom_site_fract_x
_atom_site_fract_y
_atom_site_fract_z
_atom_site_U_iso_or_equiv
_atom_site_adp_type
_atom_site_occupancy
_atom_site_symmetry_multiplicity
_atom_site_calc_flag
_atom_site_refinement_flags
_atom_site_disorder_assembly
_atom_site_disorder_group
Yb1A Yb 0.254694(4) 0.024039(4) 0.394724(4) 0.01805(2) Uani 1 1 d . . .
Yb1B Yb 0.255271(4) -0.026991(4) 0.215707(4) 0.01834(2) Uani 1 1 d . . .
Li1A Li 0.3551(2) 0.0866(2) 0.51604(19) 0.0292(9) Uani 1 1 d . . .
Li1B Li 0.3548(2) -0.0958(2) 0.13983(19) 0.0324(10) Uani 1 1 d . . .
O1A O 0.19427(8) 0.04909(8) 0.15041(7) 0.0236(3) Uani 1 1 d . . .
O2A O 0.38766(9) 0.02078(9) 0.43578(9) 0.0320(4) Uani 1 1 d . . .
H2A H 0.3867(14) 0.0170(13) 0.3826(14) 0.031(7) Uiso 1 1 d . . .
O1B O 0.19056(8) -0.05084(8) 0.43214(7) 0.0237(3) Uani 1 1 d . . .
O2B O 0.38879(8) -0.02591(8) 0.23084(8) 0.0280(4) Uani 1 1 d . . .
H2B H 0.3907(12) -0.0189(11) 0.2801(12) 0.016(6) Uiso 1 1 d . . .
N1A N 0.16319(9) 0.08879(9) 0.32256(8) 0.0205(4) Uani 1 1 d . . .
N2A N 0.26679(9) 0.07986(9) 0.28949(8) 0.0192(4) Uani 1 1 d . . .
N3A N 0.40009(10) 0.04499(11) 0.61237(10) 0.0297(5) Uani 1 1 d . . .
N4A N 0.41251(11) 0.18393(11) 0.54819(10) 0.0360(5) Uani 1 1 d . . .
N1B N 0.16116(9) -0.08920(9) 0.24764(9) 0.0218(4) Uani 1 1 d . . .
N2B N 0.26439(9) -0.08319(9) 0.32527(8) 0.0196(4) Uani 1 1 d . . .
N3B N 0.39948(11) -0.05717(14) 0.06108(10) 0.0398(6) Uani 1 1 d . . .
N4B N 0.41641(12) -0.19212(13) 0.13738(11) 0.0439(6) Uani 1 1 d . . .
C1A C 0.08795(10) 0.10546(12) 0.31573(11) 0.0237(5) Uani 1 1 d . . .
H1AA H 0.0659 0.1148 0.2669 0.028 Uiso 1 1 calc R . .
C2A C 0.07881(12) 0.17135(12) 0.35773(12) 0.0299(5) Uani 1 1 d . . .
H2AA H 0.1021 0.2127 0.3421 0.045 Uiso 1 1 calc R . .
H2AB H 0.0999 0.1621 0.4057 0.045 Uiso 1 1 calc R . .
H2AC H 0.0285 0.1817 0.3525 0.045 Uiso 1 1 calc R . .
C3A C 0.05147(12) 0.04125(12) 0.34078(12) 0.0275(5) Uani 1 1 d . . .
H3AA H 0.0591 -0.0019 0.3155 0.041 Uiso 1 1 calc R . .
H3AB H 0.0008 0.0508 0.3336 0.041 Uiso 1 1 calc R . .
H3AC H 0.0711 0.0338 0.3893 0.041 Uiso 1 1 calc R . .
C4A C 0.32489(11) 0.13140(12) 0.28604(10) 0.0235(5) Uani 1 1 d . . .
H4AA H 0.3697 0.1046 0.3036 0.028 Uiso 1 1 calc R . .
C5A C 0.32959(12) 0.15953(13) 0.21570(12) 0.0333(6) Uani 1 1 d . . .
H5AA H 0.3217 0.1198 0.1830 0.050 Uiso 1 1 calc R . .
H5AB H 0.3764 0.1801 0.2180 0.050 Uiso 1 1 calc R . .
H5AC H 0.2937 0.1966 0.2012 0.050 Uiso 1 1 calc R . .
C6A C 0.32527(13) 0.19422(13) 0.33469(12) 0.0328(6) Uani 1 1 d . . .
H6AA H 0.3240 0.1758 0.3799 0.049 Uiso 1 1 calc R . .
H6AB H 0.2839 0.2245 0.3181 0.049 Uiso 1 1 calc R . .
H6AC H 0.3681 0.2227 0.3373 0.049 Uiso 1 1 calc R . .
C7A C 0.19865(10) 0.10769(10) 0.27712(10) 0.0205(4) Uani 1 1 d . . .
C8A C 0.17068(11) 0.14947(11) 0.21446(11) 0.0227(5) Uani 1 1 d . . .
C9A C 0.14928(11) 0.22066(11) 0.21752(11) 0.0256(5) Uani 1 1 d . . .
H9AA H 0.1483 0.2410 0.2604 0.031 Uiso 1 1 calc R . .
C10A C 0.12944(11) 0.26245(11) 0.15990(12) 0.0266(5) Uani 1 1 d . A .
C11A C 0.13086(11) 0.22981(12) 0.09795(12) 0.0291(5) Uani 1 1 d . . .
H11A H 0.1177 0.2579 0.0579 0.035 Uiso 1 1 calc R . .
C12A C 0.15065(11) 0.15793(12) 0.09131(11) 0.0261(5) Uani 1 1 d . . .
C13A C 0.17240(10) 0.11686(11) 0.15188(10) 0.0223(5) Uani 1 1 d . . .
C14A C 0.10950(10) 0.34195(12) 0.16456(9) 0.0308(5) Uani 1 1 d DU . .
C15A C 0.17216(14) 0.38827(14) 0.15982(16) 0.0456(7) Uani 1 1 d D A .
H15A H 0.2129 0.3741 0.1953 0.068 Uiso 1 1 calc R . .
H15B H 0.1609 0.4388 0.1659 0.068 Uiso 1 1 calc R . .
H15C H 0.1833 0.3819 0.1152 0.068 Uiso 1 1 calc R . .
C16A C 0.04287(16) 0.36225(19) 0.1126(2) 0.0525(11) Uani 0.755(4) 1 d PD A 1
H16A H 0.0049 0.3288 0.1161 0.079 Uiso 0.755(4) 1 calc PR A 1
H16B H 0.0520 0.3598 0.0669 0.079 Uiso 0.755(4) 1 calc PR A 1
H16C H 0.0288 0.4113 0.1216 0.079 Uiso 0.755(4) 1 calc PR A 1
C17A C 0.09555(18) 0.36166(17) 0.23533(14) 0.0388(8) Uani 0.755(4) 1 d PD A 1
H17A H 0.1388 0.3549 0.2702 0.058 Uiso 0.755(4) 1 calc PR A 1
H17B H 0.0584 0.3306 0.2452 0.058 Uiso 0.755(4) 1 calc PR A 1
H17C H 0.0806 0.4120 0.2352 0.058 Uiso 0.755(4) 1 calc PR A 1
C16' C 0.0663(4) 0.3595(6) 0.0926(3) 0.0525(11) Uani 0.245(4) 1 d PDU A 2
H16D H 0.0974 0.3591 0.0605 0.079 Uiso 0.245(4) 1 calc PR A 2
H16E H 0.0448 0.4071 0.0927 0.079 Uiso 0.245(4) 1 calc PR A 2
H16F H 0.0292 0.3233 0.0791 0.079 Uiso 0.245(4) 1 calc PR A 2
C17' C 0.0516(3) 0.3459(6) 0.2040(3) 0.0388(8) Uani 0.245(4) 1 d PD A 2
H17D H 0.0710 0.3334 0.2516 0.058 Uiso 0.245(4) 1 calc PR A 2
H17E H 0.0140 0.3120 0.1845 0.058 Uiso 0.245(4) 1 calc PR A 2
H17F H 0.0324 0.3948 0.2013 0.058 Uiso 0.245(4) 1 calc PR A 2
C18A C 0.14978(13) 0.12435(13) 0.02140(11) 0.0327(6) Uani 1 1 d . . .
C19A C 0.10004(14) 0.05936(14) 0.00925(12) 0.0357(6) Uani 1 1 d . . .
H19A H 0.0522 0.0749 0.0103 0.054 Uiso 1 1 calc R . .
H19B H 0.1159 0.0235 0.0449 0.054 Uiso 1 1 calc R . .
H19C H 0.1003 0.0382 -0.0351 0.054 Uiso 1 1 calc R . .
C20A C 0.22482(13) 0.09977(15) 0.01898(12) 0.0394(6) Uani 1 1 d . . .
H20A H 0.2569 0.1410 0.0274 0.059 Uiso 1 1 calc R . .
H20B H 0.2247 0.0795 -0.0258 0.059 Uiso 1 1 calc R . .
H20C H 0.2406 0.0631 0.0539 0.059 Uiso 1 1 calc R . .
C21A C 0.12626(17) 0.17796(15) -0.03643(13) 0.0458(7) Uani 1 1 d . . .
H21A H 0.0778 0.1933 -0.0376 0.069 Uiso 1 1 calc R . .
H21B H 0.1284 0.1551 -0.0796 0.069 Uiso 1 1 calc R . .
H21C H 0.1575 0.2199 -0.0291 0.069 Uiso 1 1 calc R . .
C22A C 0.24343(11) 0.10972(13) 0.48513(11) 0.0263(5) Uani 1 1 d . . .
H22A H 0.1990(15) 0.0950(15) 0.4833(14) 0.043(8) Uiso 1 1 d . . .
H22B H 0.2589(15) 0.1198(16) 0.5316(15) 0.049(8) Uiso 1 1 d . . .
H22C H 0.2380(16) 0.1599(18) 0.4662(16) 0.059(9) Uiso 1 1 d . . .
C23A C 0.42335(15) -0.03007(13) 0.61312(13) 0.0378(7) Uani 1 1 d . . .
H23A H 0.4491 -0.0429 0.6590 0.057 Uiso 1 1 calc R . .
H23B H 0.4543 -0.0360 0.5812 0.057 Uiso 1 1 calc R . .
H23C H 0.3822 -0.0615 0.5997 0.057 Uiso 1 1 calc R . .
C24A C 0.35177(14) 0.05132(16) 0.65860(13) 0.0402(6) Uani 1 1 d . . .
H24A H 0.3771 0.0404 0.7050 0.060 Uiso 1 1 calc R . .
H24B H 0.3127 0.0174 0.6448 0.060 Uiso 1 1 calc R . .
H24C H 0.3332 0.1004 0.6568 0.060 Uiso 1 1 calc R . .
C25A C 0.46130(13) 0.09193(14) 0.63396(13) 0.0371(6) Uani 1 1 d . . .
H25A H 0.4981 0.0787 0.6092 0.045 Uiso 1 1 calc R . .
H25B H 0.4810 0.0850 0.6831 0.045 Uiso 1 1 calc R . .
C26A C 0.44155(15) 0.17018(15) 0.62048(13) 0.0404(7) Uani 1 1 d . . .
H26A H 0.4063 0.1839 0.6468 0.048 Uiso 1 1 calc R . .
H26B H 0.4838 0.2005 0.6361 0.048 Uiso 1 1 calc R . .
C27A C 0.46969(16) 0.19032(18) 0.51216(15) 0.0557(8) Uani 1 1 d . . .
H27A H 0.5004 0.2304 0.5311 0.084 Uiso 1 1 calc R . .
H27B H 0.4499 0.1992 0.4639 0.084 Uiso 1 1 calc R . .
H27C H 0.4971 0.1457 0.5173 0.084 Uiso 1 1 calc R . .
C28A C 0.37100(18) 0.25044(15) 0.53999(16) 0.0573(9) Uani 1 1 d . . .
H28A H 0.3995 0.2896 0.5644 0.086 Uiso 1 1 calc R . .
H28B H 0.3289 0.2436 0.5584 0.086 Uiso 1 1 calc R . .
H28C H 0.3569 0.2626 0.4917 0.086 Uiso 1 1 calc R . .
C1B C 0.08545(11) -0.10342(12) 0.22212(11) 0.0246(5) Uani 1 1 d . . .
H1BA H 0.0628 -0.1116 0.2614 0.030 Uiso 1 1 calc R . .
C2B C 0.07471(12) -0.16973(13) 0.17644(12) 0.0313(6) Uani 1 1 d . . .
H2BA H 0.0948 -0.2119 0.2028 0.047 Uiso 1 1 calc R . .
H2BB H 0.0983 -0.1625 0.1388 0.047 Uiso 1 1 calc R . .
H2BC H 0.0242 -0.1773 0.1584 0.047 Uiso 1 1 calc R . .
C3B C 0.05119(12) -0.03871(12) 0.18143(12) 0.0285(5) Uani 1 1 d . . .
H3BA H 0.0597 0.0045 0.2099 0.043 Uiso 1 1 calc R . .
H3BB H 0.0004 -0.0469 0.1667 0.043 Uiso 1 1 calc R . .
H3BC H 0.0715 -0.0321 0.1416 0.043 Uiso 1 1 calc R . .
C4B C 0.32114(11) -0.13609(12) 0.35526(11) 0.0261(5) Uani 1 1 d . . .
H4BA H 0.3668 -0.1105 0.3578 0.031 Uiso 1 1 calc R . .
C5B C 0.32283(12) -0.16331(14) 0.42776(12) 0.0349(6) Uani 1 1 d . . .
H5BA H 0.3181 -0.1225 0.4571 0.052 Uiso 1 1 calc R . .
H5BB H 0.3677 -0.1878 0.4456 0.052 Uiso 1 1 calc R . .
H5BC H 0.2839 -0.1970 0.4267 0.052 Uiso 1 1 calc R . .
C6B C 0.32151(13) -0.19950(13) 0.30769(13) 0.0371(6) Uani 1 1 d . . .
H6BA H 0.3227 -0.1817 0.2623 0.056 Uiso 1 1 calc R . .
H6BB H 0.2789 -0.2283 0.3053 0.056 Uiso 1 1 calc R . .
H6BC H 0.3632 -0.2293 0.3248 0.056 Uiso 1 1 calc R . .
C7B C 0.19557(11) -0.10909(11) 0.30788(10) 0.0213(5) Uani 1 1 d . . .
C8B C 0.16647(11) -0.15070(11) 0.35819(11) 0.0243(5) Uani 1 1 d . . .
C9B C 0.14501(11) -0.22185(12) 0.34553(12) 0.0281(5) Uani 1 1 d . . .
H9BA H 0.1440 -0.2422 0.3022 0.034 Uiso 1 1 calc R . .
C10B C 0.12512(11) -0.26339(12) 0.39502(12) 0.0292(5) Uani 1 1 d . B .
C11B C 0.12611(11) -0.23050(12) 0.45776(12) 0.0306(5) Uani 1 1 d . . .
H11B H 0.1129 -0.2585 0.4923 0.037 Uiso 1 1 calc R . .
C12B C 0.14537(11) -0.15898(12) 0.47245(11) 0.0259(5) Uani 1 1 d . . .
C13B C 0.16785(10) -0.11786(11) 0.42155(11) 0.0232(5) Uani 1 1 d . . .
C14B C 0.10600(10) -0.34355(12) 0.38256(10) 0.0336(6) Uani 1 1 d DU . .
C15B C 0.16908(16) -0.38915(15) 0.41285(18) 0.0545(9) Uani 1 1 d D B .
H15D H 0.2092 -0.3747 0.3938 0.082 Uiso 1 1 calc R . .
H15E H 0.1580 -0.4398 0.4023 0.082 Uiso 1 1 calc R . .
H15F H 0.1811 -0.3826 0.4622 0.082 Uiso 1 1 calc R . .
C16B C 0.03786(15) -0.3636(2) 0.4026(2) 0.0508(10) Uani 0.703(4) 1 d PD B 1
H16G H 0.0003 -0.3309 0.3804 0.076 Uiso 0.703(4) 1 calc PR B 1
H16H H 0.0441 -0.3599 0.4519 0.076 Uiso 0.703(4) 1 calc PR B 1
H16I H 0.0251 -0.4131 0.3882 0.076 Uiso 0.703(4) 1 calc PR B 1
C17B C 0.0941(2) -0.36414(19) 0.30572(14) 0.0430(10) Uani 0.703(4) 1 d PD B 1
H17G H 0.1385 -0.3587 0.2907 0.064 Uiso 0.703(4) 1 calc PR B 1
H17H H 0.0584 -0.3324 0.2789 0.064 Uiso 0.703(4) 1 calc PR B 1
H17I H 0.0781 -0.4141 0.2995 0.064 Uiso 0.703(4) 1 calc PR B 1
C16" C 0.0642(3) -0.3617(5) 0.4376(3) 0.0508(10) Uani 0.297(4) 1 d PDU B 2
H16J H 0.0967 -0.3636 0.4822 0.076 Uiso 0.297(4) 1 calc PR B 2
H16K H 0.0410 -0.4084 0.4275 0.076 Uiso 0.297(4) 1 calc PR B 2
H16L H 0.0286 -0.3245 0.4379 0.076 Uiso 0.297(4) 1 calc PR B 2
C17" C 0.0455(3) -0.3467(5) 0.3210(3) 0.0430(10) Uani 0.297(4) 1 d PD B 2
H17J H 0.0634 -0.3380 0.2799 0.064 Uiso 0.297(4) 1 calc PR B 2
H17K H 0.0107 -0.3098 0.3249 0.064 Uiso 0.297(4) 1 calc PR B 2
H17L H 0.0234 -0.3942 0.3182 0.064 Uiso 0.297(4) 1 calc PR B 2
C18B C 0.14462(12) -0.12544(14) 0.54192(11) 0.0322(6) Uani 1 1 d . . .
C19B C 0.21961(14) -0.10179(17) 0.57701(13) 0.0436(7) Uani 1 1 d . . .
H19D H 0.2513 -0.1433 0.5819 0.065 Uiso 1 1 calc R . .
H19E H 0.2192 -0.0822 0.6220 0.065 Uiso 1 1 calc R . .
H19F H 0.2360 -0.0648 0.5495 0.065 Uiso 1 1 calc R . .
C20B C 0.09580(13) -0.05966(14) 0.53316(12) 0.0340(6) Uani 1 1 d . . .
H20D H 0.0482 -0.0740 0.5099 0.051 Uiso 1 1 calc R . .
H20E H 0.1135 -0.0231 0.5062 0.051 Uiso 1 1 calc R . .
H20F H 0.0946 -0.0398 0.5778 0.051 Uiso 1 1 calc R . .
C21B C 0.11919(16) -0.17875(16) 0.58919(14) 0.0472(7) Uani 1 1 d . . .
H21D H 0.0710 -0.1941 0.5686 0.071 Uiso 1 1 calc R . .
H21E H 0.1199 -0.1555 0.6329 0.071 Uiso 1 1 calc R . .
H21F H 0.1504 -0.2207 0.5963 0.071 Uiso 1 1 calc R . .
C22B C 0.24347(12) -0.11556(13) 0.12249(12) 0.0289(5) Uani 1 1 d . . .
H22D H 0.1999(18) -0.0988(18) 0.1043(17) 0.065(10) Uiso 1 1 d . . .
H22E H 0.2576(16) -0.1288(17) 0.0817(15) 0.054(9) Uiso 1 1 d . . .
H22F H 0.2394(18) -0.1620(19) 0.1429(17) 0.069(11) Uiso 1 1 d . . .
C23B C 0.4179(2) 0.02018(19) 0.06816(18) 0.0677(10) Uani 1 1 d . . .
H23D H 0.4396 0.0349 0.0309 0.102 Uiso 1 1 calc R . .
H23E H 0.4511 0.0283 0.1116 0.102 Uiso 1 1 calc R . .
H23F H 0.3751 0.0485 0.0667 0.102 Uiso 1 1 calc R . .
C24B C 0.35155(16) -0.0671(2) -0.00505(13) 0.0520(8) Uani 1 1 d . . .
H24D H 0.3747 -0.0513 -0.0410 0.078 Uiso 1 1 calc R . .
H24E H 0.3088 -0.0387 -0.0070 0.078 Uiso 1 1 calc R . .
H24F H 0.3390 -0.1181 -0.0115 0.078 Uiso 1 1 calc R . .
C25B C 0.46236(16) -0.1019(2) 0.06861(16) 0.0693(11) Uani 1 1 d . . .
H25C H 0.4982 -0.0851 0.1083 0.083 Uiso 1 1 calc R . .
H25D H 0.4823 -0.0965 0.0278 0.083 Uiso 1 1 calc R . .
C26B C 0.44667(19) -0.1794(2) 0.07787(15) 0.0728(10) Uani 1 1 d . . .
H26C H 0.4133 -0.1968 0.0367 0.087 Uiso 1 1 calc R . .
H26D H 0.4907 -0.2075 0.0828 0.087 Uiso 1 1 calc R . .
C27B C 0.47321(16) -0.19802(19) 0.19854(15) 0.0565(9) Uani 1 1 d . . .
H27D H 0.5010 -0.2414 0.1956 0.085 Uiso 1 1 calc R . .
H27E H 0.4528 -0.2009 0.2387 0.085 Uiso 1 1 calc R . .
H27F H 0.5038 -0.1557 0.2021 0.085 Uiso 1 1 calc R . .
C28B C 0.3746(2) -0.25799(17) 0.12869(19) 0.0714(12) Uani 1 1 d . . .
H28D H 0.4045 -0.2988 0.1228 0.107 Uiso 1 1 calc R . .
H28E H 0.3360 -0.2535 0.0885 0.107 Uiso 1 1 calc R . .
H28F H 0.3551 -0.2659 0.1689 0.107 Uiso 1 1 calc R . .
O1S O 0.37197(11) 0.51332(11) 0.33044(10) 0.0448(5) Uani 1 1 d . . .
C1S C 0.36197(18) 0.58392(17) 0.30402(15) 0.0551(9) Uani 1 1 d . . .
H1SA H 0.3331 0.6121 0.3295 0.066 Uiso 1 1 calc R . .
H1SB H 0.3369 0.5824 0.2557 0.066 Uiso 1 1 calc R . .
C2S C 0.43342(19) 0.61900(17) 0.31046(17) 0.0583(9) Uani 1 1 d . . .
H2SA H 0.4274 0.6666 0.2892 0.087 Uiso 1 1 calc R . .
H2SB H 0.4628 0.5891 0.2878 0.087 Uiso 1 1 calc R . .
H2SC H 0.4562 0.6240 0.3586 0.087 Uiso 1 1 calc R . .
C3S C 0.30701(18) 0.47739(18) 0.32721(16) 0.0561(9) Uani 1 1 d . . .
H3SA H 0.2796 0.4757 0.2797 0.067 Uiso 1 1 calc R . .
H3SB H 0.2788 0.5033 0.3549 0.067 Uiso 1 1 calc R . .
C4S C 0.3230(2) 0.40259(19) 0.35398(19) 0.0668(10) Uani 1 1 d . . .
H4SA H 0.2789 0.3759 0.3504 0.100 Uiso 1 1 calc R . .
H4SB H 0.3481 0.4048 0.4017 0.100 Uiso 1 1 calc R . .
H4SC H 0.3525 0.3781 0.3274 0.100 Uiso 1 1 calc R . .

loop_
_atom_site_aniso_label
_atom_site_aniso_U_11
_atom_site_aniso_U_22
_atom_site_aniso_U_33
_atom_site_aniso_U_23
_atom_site_aniso_U_13
_atom_site_aniso_U_12
Yb1A 0.01572(4) 0.01981(4) 0.01894(4) 0.00106(3) 0.00453(3) -0.00030(3)
Yb1B 0.01699(4) 0.01932(4) 0.01864(4) 0.00083(3) 0.00373(3) 0.00141(3)
Li1A 0.0275(18) 0.0325(19) 0.0269(17) 0.0007(15) 0.0043(15) -0.0002(16)
Li1B 0.0311(19) 0.039(2) 0.0270(18) -0.0002(16) 0.0070(15) 0.0001(17)
O1A 0.0249(7) 0.0225(7) 0.0233(7) 0.0010(6) 0.0050(6) 0.0018(6)
O2A 0.0233(8) 0.0412(9) 0.0306(8) -0.0045(7) 0.0042(7) -0.0001(7)
O1B 0.0220(7) 0.0232(7) 0.0271(7) 0.0024(6) 0.0081(6) -0.0009(6)
O2B 0.0221(7) 0.0361(9) 0.0254(8) -0.0043(6) 0.0042(6) 0.0028(6)
N1A 0.0162(7) 0.0220(8) 0.0229(8) -0.0028(6) 0.0034(6) -0.0008(6)
N2A 0.0185(7) 0.0186(8) 0.0214(7) 0.0007(6) 0.0063(6) -0.0014(6)
N3A 0.0249(9) 0.0378(10) 0.0272(9) 0.0055(8) 0.0073(7) 0.0039(8)
N4A 0.0347(10) 0.0378(11) 0.0310(10) 0.0033(9) -0.0024(8) -0.0048(9)
N1B 0.0174(7) 0.0224(8) 0.0260(8) -0.0041(7) 0.0056(6) -0.0004(7)
N2B 0.0173(7) 0.0179(8) 0.0239(8) 0.0029(6) 0.0051(6) 0.0018(6)
N3B 0.0299(10) 0.0639(14) 0.0272(9) 0.0056(10) 0.0098(8) -0.0043(10)
N4B 0.0509(12) 0.0475(12) 0.0328(10) -0.0071(9) 0.0079(9) 0.0201(10)
C1A 0.0161(9) 0.0289(10) 0.0254(10) -0.0009(8) 0.0030(8) 0.0031(8)
C2A 0.0270(10) 0.0285(11) 0.0356(11) -0.0033(9) 0.0098(9) 0.0057(9)
C3A 0.0211(10) 0.0323(11) 0.0302(11) -0.0008(9) 0.0080(8) -0.0003(9)
C4A 0.0179(9) 0.0264(10) 0.0252(10) 0.0029(8) 0.0027(8) -0.0037(8)
C5A 0.0292(11) 0.0369(12) 0.0338(11) 0.0053(10) 0.0070(9) -0.0114(10)
C6A 0.0286(11) 0.0294(11) 0.0389(12) -0.0025(10) 0.0043(10) -0.0070(9)
C7A 0.0193(9) 0.0176(9) 0.0239(9) -0.0019(7) 0.0031(7) -0.0002(7)
C8A 0.0185(9) 0.0196(9) 0.0286(10) 0.0022(8) 0.0021(8) -0.0001(8)
C9A 0.0221(10) 0.0231(10) 0.0315(10) 0.0018(8) 0.0056(8) 0.0010(8)
C10A 0.0170(9) 0.0207(10) 0.0418(12) 0.0065(9) 0.0058(8) -0.0006(8)
C11A 0.0214(10) 0.0286(11) 0.0360(11) 0.0119(9) 0.0034(9) 0.0011(9)
C12A 0.0239(10) 0.0275(10) 0.0263(10) 0.0057(8) 0.0038(8) 0.0018(8)
C13A 0.0180(9) 0.0228(10) 0.0245(9) 0.0045(8) 0.0015(8) -0.0008(8)
C14A 0.0257(10) 0.0217(10) 0.0465(12) 0.0088(9) 0.0112(9) 0.0034(9)
C15A 0.0377(13) 0.0272(12) 0.0736(18) -0.0055(12) 0.0163(13) -0.0054(11)
C16A 0.0360(19) 0.0274(14) 0.080(2) -0.0109(16) -0.0180(18) 0.0188(14)
C17A 0.0456(17) 0.0299(15) 0.0478(17) 0.0081(13) 0.0254(13) 0.0128(14)
C16' 0.0360(19) 0.0274(14) 0.080(2) -0.0109(16) -0.0180(18) 0.0188(14)
C17' 0.0456(17) 0.0299(15) 0.0478(17) 0.0081(13) 0.0254(13) 0.0128(14)
C18A 0.0360(12) 0.0356(12) 0.0255(10) 0.0087(9) 0.0048(9) 0.0046(10)
C19A 0.0372(12) 0.0398(13) 0.0279(11) -0.0055(10) 0.0022(10) 0.0021(11)
C20A 0.0433(13) 0.0507(15) 0.0289(11) 0.0043(10) 0.0180(10) 0.0083(12)
C21A 0.0618(17) 0.0457(15) 0.0273(12) 0.0105(11) 0.0042(12) 0.0088(13)
C22A 0.0212(10) 0.0335(11) 0.0227(10) -0.0056(9) 0.0014(8) -0.0010(9)
C23A 0.0451(14) 0.0361(13) 0.0306(12) 0.0074(10) 0.0050(11) 0.0077(11)
C24A 0.0378(12) 0.0542(15) 0.0321(12) 0.0034(11) 0.0154(10) 0.0048(12)
C25A 0.0269(11) 0.0483(14) 0.0316(12) 0.0008(11) -0.0036(10) 0.0006(11)
C26A 0.0423(14) 0.0423(14) 0.0315(12) -0.0047(11) -0.0030(11) -0.0078(12)
C27A 0.0510(15) 0.0698(19) 0.0440(15) 0.0047(14) 0.0056(13) -0.0326(14)
C28A 0.069(2) 0.0333(14) 0.0566(18) 0.0021(13) -0.0152(16) -0.0009(14)
C1B 0.0176(9) 0.0261(10) 0.0313(10) -0.0024(8) 0.0076(8) -0.0011(8)
C2B 0.0268(11) 0.0293(11) 0.0368(12) -0.0070(9) 0.0050(9) -0.0057(9)
C3B 0.0212(10) 0.0319(11) 0.0307(11) -0.0023(9) 0.0022(9) 0.0018(9)
C4B 0.0201(9) 0.0288(11) 0.0305(10) 0.0047(9) 0.0078(8) 0.0060(8)
C5B 0.0259(10) 0.0418(13) 0.0378(12) 0.0167(10) 0.0087(9) 0.0128(10)
C6B 0.0339(12) 0.0312(12) 0.0476(14) 0.0026(10) 0.0120(11) 0.0100(10)
C7B 0.0222(9) 0.0158(9) 0.0269(10) -0.0030(7) 0.0073(8) 0.0008(7)
C8B 0.0180(9) 0.0217(10) 0.0337(11) 0.0051(8) 0.0069(8) 0.0011(8)
C9B 0.0212(10) 0.0249(10) 0.0381(11) 0.0036(9) 0.0064(9) 0.0006(8)
C10B 0.0201(10) 0.0207(10) 0.0452(13) 0.0080(9) 0.0039(9) -0.0008(8)
C11B 0.0210(10) 0.0277(11) 0.0428(12) 0.0122(9) 0.0063(9) -0.0017(9)
C12B 0.0206(9) 0.0278(10) 0.0305(10) 0.0078(8) 0.0082(8) 0.0005(8)
C13B 0.0157(9) 0.0244(10) 0.0299(10) 0.0067(8) 0.0058(8) 0.0028(8)
C14B 0.0272(11) 0.0223(10) 0.0470(13) 0.0088(10) -0.0010(10) -0.0038(9)
C15B 0.0449(15) 0.0282(13) 0.085(2) -0.0043(14) 0.0022(15) 0.0046(12)
C16B 0.0356(17) 0.0294(15) 0.093(3) -0.0190(18) 0.0273(17) -0.0190(14)
C17B 0.053(2) 0.0317(16) 0.0358(17) 0.0053(13) -0.0075(16) -0.0186(16)
C16" 0.0356(17) 0.0294(15) 0.093(3) -0.0190(18) 0.0273(17) -0.0190(14)
C17" 0.053(2) 0.0317(16) 0.0358(17) 0.0053(13) -0.0075(16) -0.0186(16)
C18B 0.0292(11) 0.0399(12) 0.0290(11) 0.0083(10) 0.0095(9) -0.0065(10)
C19B 0.0341(13) 0.0662(17) 0.0285(12) 0.0113(12) 0.0025(10) -0.0081(13)
C20B 0.0333(11) 0.0405(13) 0.0304(11) -0.0031(10) 0.0114(9) -0.0053(10)
C21B 0.0534(15) 0.0523(16) 0.0408(13) 0.0126(12) 0.0209(12) -0.0074(13)
C22B 0.0268(10) 0.0323(11) 0.0297(10) -0.0077(9) 0.0107(9) -0.0005(9)
C23B 0.078(2) 0.082(2) 0.0510(17) 0.0032(15) 0.0305(16) -0.0381(17)
C24B 0.0463(15) 0.079(2) 0.0299(12) 0.0061(14) 0.0066(11) -0.0019(16)
C25B 0.0380(14) 0.133(3) 0.0446(15) 0.0173(18) 0.0246(12) 0.0207(18)
C26B 0.084(2) 0.100(3) 0.0408(15) -0.0059(16) 0.0273(14) 0.0471(19)
C27B 0.0500(16) 0.073(2) 0.0456(15) -0.0006(14) 0.0094(13) 0.0275(15)
C28B 0.099(3) 0.0417(16) 0.065(2) -0.0146(15) 0.000(2) 0.0124(18)
O1S 0.0488(11) 0.0464(10) 0.0376(10) -0.0061(8) 0.0059(9) 0.0070(9)
C1S 0.0696(19) 0.0526(17) 0.0406(15) -0.0020(13) 0.0067(14) 0.0225(15)
C2S 0.078(2) 0.0393(15) 0.0593(18) 0.0019(14) 0.0198(16) 0.0111(15)
C3S 0.0516(17) 0.074(2) 0.0431(15) -0.0212(14) 0.0122(13) 0.0021(15)
C4S 0.071(2) 0.064(2) 0.070(2) -0.0161(17) 0.0251(17) -0.0169(18)

loop_
_atom_type_symbol
_atom_type_description
_atom_type_scat_dispersion_real
_atom_type_scat_dispersion_imag
_atom_type_scat_source
C C 0.0033 0.0016 'International Tables Vol C Tables 4.2.6.8 and 6.1.1.4'
H H 0.0000 0.0000 'International Tables Vol C Tables 4.2.6.8 and 6.1.1.4'
N N 0.0061 0.0033 'International Tables Vol C Tables 4.2.6.8 and 6.1.1.4'
O O 0.0106 0.0060 'International Tables Vol C Tables 4.2.6.8 and 6.1.1.4'
Li Li -0.0003 0.0001 'International Tables Vol C Tables 4.2.6.8 and 6.1.1.4'
Yb Yb -0.3850 5.5486 'International Tables Vol C Tables 4.2.6.8 and 6.1.1.4'

loop_
_geom_angle_atom_site_label_1
_geom_angle_atom_site_label_2
_geom_angle_atom_site_label_3
_geom_angle
O1B Yb1A N1A 97.59(6)
O1B Yb1A N2A 140.68(5)
N1A Yb1A N2A 56.42(6)
O1B Yb1A N2B 78.23(6)
N1A Yb1A N2B 101.68(5)
N2A Yb1A N2B 79.26(5)
O1B Yb1A C22A 90.32(7)
N1A Yb1A C22A 87.12(6)
N2A Yb1A C22A 114.42(7)
N2B Yb1A C22A 166.31(7)
O1B Yb1A O2A 120.41(5)
N1A Yb1A O2A 141.99(6)
N2A Yb1A O2A 90.47(6)
N2B Yb1A O2A 88.09(5)
C22A Yb1A O2A 91.36(6)
O1B Yb1A C7A 120.63(6)
N1A Yb1A C7A 27.18(6)
N2A Yb1A C7A 29.26(6)
N2B Yb1A C7A 91.76(5)
C22A Yb1A C7A 100.60(7)
O2A Yb1A C7A 117.47(6)
O1B Yb1A Li1A 106.96(8)
N1A Yb1A Li1A 124.72(8)
N2A Yb1A Li1A 112.16(8)
N2B Yb1A Li1A 131.12(8)
C22A Yb1A Li1A 45.25(9)
O2A Yb1A Li1A 46.47(9)
C7A Yb1A Li1A 121.87(8)
O1B Yb1A C7B 60.18(6)
N1A Yb1A C7B 85.59(5)
N2A Yb1A C7B 86.66(5)
N2B Yb1A C7B 25.87(5)
C22A Yb1A C7B 148.23(7)
O2A Yb1A C7B 112.95(5)
C7A Yb1A C7B 86.47(5)
Li1A Yb1A C7B 149.45(8)
O1B Yb1A Yb1B 107.78(4)
N1A Yb1A Yb1B 72.29(4)
N2A Yb1A Yb1B 40.48(4)
N2B Yb1A Yb1B 39.57(4)
C22A Yb1A Yb1B 153.91(5)
O2A Yb1A Yb1B 95.18(4)
C7A Yb1A Yb1B 54.17(4)
Li1A Yb1A Yb1B 138.18(8)
C7B Yb1A Yb1B 48.03(4)
O1A Yb1B N1B 97.77(6)
O1A Yb1B N2B 141.16(6)
N1B Yb1B N2B 56.36(5)
O1A Yb1B N2A 78.52(5)
N1B Yb1B N2A 101.66(6)
N2B Yb1B N2A 79.44(5)
O1A Yb1B C22B 91.48(7)
N1B Yb1B C22B 86.21(7)
N2B Yb1B C22B 112.59(7)
N2A Yb1B C22B 167.95(7)
O1A Yb1B O2B 119.19(5)
N1B Yb1B O2B 143.01(5)
N2B Yb1B O2B 91.49(5)
N2A Yb1B O2B 88.07(5)
C22B Yb1B O2B 91.04(6)
O1A Yb1B C7B 120.92(6)
N1B Yb1B C7B 27.10(6)
N2B Yb1B C7B 29.29(5)
N2A Yb1B C7B 91.91(6)
C22B Yb1B C7B 99.05(7)
O2B Yb1B C7B 118.54(5)
O1A Yb1B Li1B 107.66(9)
N1B Yb1B Li1B 123.56(9)
N2B Yb1B Li1B 110.88(9)
N2A Yb1B Li1B 131.94(9)
C22B Yb1B Li1B 44.85(9)
O2B Yb1B Li1B 46.43(8)
C7B Yb1B Li1B 120.41(9)
O1A Yb1B C7A 60.56(5)
N1B Yb1B C7A 85.54(6)
N2B Yb1B C7A 86.81(5)
N2A Yb1B C7A 25.88(5)
C22B Yb1B C7A 149.33(6)
O2B Yb1B C7A 112.82(5)
C7B Yb1B C7A 86.56(6)
Li1B Yb1B C7A 150.74(9)
O1A Yb1B Yb1A 108.22(4)
N1B Yb1B Yb1A 72.21(4)
N2B Yb1B Yb1A 40.58(4)
N2A Yb1B Yb1A 39.66(4)
C22B Yb1B Yb1A 152.25(6)
O2B Yb1B Yb1A 95.84(4)
C7B Yb1B Yb1A 54.23(4)
Li1B Yb1B Yb1A 137.72(7)
C7A Yb1B Yb1A 48.08(4)
N3A Li1A N4A 87.00(15)
N3A Li1A C22A 121.9(2)
N4A Li1A C22A 109.97(19)
N3A Li1A O2A 110.08(18)
N4A Li1A O2A 118.0(2)
C22A Li1A O2A 109.05(17)
N3A Li1A Yb1A 132.48(18)
N4A Li1A Yb1A 140.52(17)
C22A Li1A Yb1A 54.03(10)
O2A Li1A Yb1A 55.52(9)
N3B Li1B C22B 120.38(19)
N3B Li1B N4B 86.67(18)
C22B Li1B N4B 113.5(2)
N3B Li1B O2B 109.1(2)
C22B Li1B O2B 109.89(19)
N4B Li1B O2B 115.86(18)
N3B Li1B Yb1B 131.36(19)
C22B Li1B Yb1B 54.33(11)
N4B Li1B Yb1B 141.89(19)
O2B Li1B Yb1B 55.90(10)
C13A O1A Yb1B 139.30(13)
Li1A O2A Yb1A 78.01(11)
C13B O1B Yb1A 139.78(14)
Li1B O2B Yb1B 77.67(12)
C7A N1A C1A 122.89(17)
C7A N1A Yb1A 97.30(12)
C1A N1A Yb1A 139.66(13)
C7A N2A C4A 116.89(16)
C7A N2A Yb1A 92.55(12)
C4A N2A Yb1A 122.40(11)
C7A N2A Yb1B 103.58(11)
C4A N2A Yb1B 117.26(12)
Yb1A N2A Yb1B 99.86(6)
C25A N3A C23A 109.62(19)
C25A N3A C24A 110.8(2)
C23A N3A C24A 108.0(2)
C25A N3A Li1A 101.68(18)
C23A N3A Li1A 115.21(18)
C24A N3A Li1A 111.41(18)
C27A N4A C28A 109.6(2)
C27A N4A C26A 109.9(2)
C28A N4A C26A 110.0(2)
C27A N4A Li1A 108.7(2)
C28A N4A Li1A 116.0(2)
C26A N4A Li1A 102.38(18)
C7B N1B C1B 122.88(18)
C7B N1B Yb1B 97.08(13)
C1B N1B Yb1B 139.86(13)
C7B N2B C4B 117.07(16)
C7B N2B Yb1B 92.62(11)
C4B N2B Yb1B 123.45(13)
C7B N2B Yb1A 103.49(12)
C4B N2B Yb1A 116.16(12)
Yb1B N2B Yb1A 99.85(6)
C25B N3B C24B 112.0(2)
C25B N3B C23B 111.3(3)
C24B N3B C23B 107.6(2)
C25B N3B Li1B 101.8(2)
C24B N3B Li1B 111.2(2)
C23B N3B Li1B 113.0(2)
C28B N4B C26B 110.5(3)
C28B N4B C27B 109.6(3)
C26B N4B C27B 109.7(2)
C28B N4B Li1B 113.6(2)
C26B N4B Li1B 102.1(2)
C27B N4B Li1B 111.2(2)
N1A C1A C2A 110.65(17)
N1A C1A C3A 109.16(17)
C2A C1A C3A 108.93(18)
N2A C4A C6A 110.96(18)
N2A C4A C5A 117.46(16)
C6A C4A C5A 109.99(19)
N1A C7A N2A 113.64(17)
N1A C7A C8A 125.93(18)
N2A C7A C8A 120.25(18)
N1A C7A Yb1A 55.53(10)
N2A C7A Yb1A 58.19(10)
C8A C7A Yb1A 177.96(15)
N1A C7A Yb1B 110.54(13)
N2A C7A Yb1B 50.54(9)
C8A C7A Yb1B 100.25(13)
Yb1A C7A Yb1B 77.74(5)
C9A C8A C13A 121.01(19)
C9A C8A C7A 121.15(19)
C13A C8A C7A 117.60(18)
C10A C9A C8A 121.9(2)
C9A C10A C11A 116.9(2)
C9A C10A C14A 121.1(2)
C11A C10A C14A 121.88(19)
C10A C11A C12A 124.0(2)
C11A C12A C13A 117.6(2)
C11A C12A C18A 121.68(19)
C13A C12A C18A 120.69(19)
O1A C13A C8A 119.85(18)
O1A C13A C12A 121.60(19)
C8A C13A C12A 118.55(19)
C15A C14A C17' 135.0(4)
C15A C14A C16A 113.0(2)
C17' C14A C16A 74.4(3)
C15A C14A C10A 109.06(18)
C17' C14A C10A 107.7(4)
C16A C14A C10A 112.6(2)
C15A C14A C16' 95.7(4)
C17' C14A C16' 99.8(4)
C16A C14A C16' 25.4(4)
C10A C14A C16' 103.8(4)
C15A C14A C17A 103.3(2)
C17' C14A C17A 37.6(3)
C16A C14A C17A 106.2(2)
C10A C14A C17A 112.34(19)
C16' C14A C17A 130.2(4)
C21A C18A C19A 108.7(2)
C21A C18A C12A 112.1(2)
C19A C18A C12A 110.2(2)
C21A C18A C20A 107.2(2)
C19A C18A C20A 109.3(2)
C12A C18A C20A 109.26(18)
Li1A C22A Yb1A 80.72(13)
N3A C25A C26A 111.2(2)
N4A C26A C25A 111.9(2)
N1B C1B C3B 109.36(17)
N1B C1B C2B 110.47(17)
C3B C1B C2B 109.06(18)
N2B C4B C6B 110.97(17)
N2B C4B C5B 117.25(18)
C6B C4B C5B 110.03(19)
N1B C7B N2B 113.82(18)
N1B C7B C8B 126.19(18)
N2B C7B C8B 119.84(17)
N1B C7B Yb1B 55.81(11)
N2B C7B Yb1B 58.09(10)
C8B C7B Yb1B 177.77(14)
N1B C7B Yb1A 110.51(13)
N2B C7B Yb1A 50.64(9)
C8B C7B Yb1A 100.30(12)
Yb1B C7B Yb1A 77.74(5)
C9B C8B C13B 121.5(2)
C9B C8B C7B 120.9(2)
C13B C8B C7B 117.40(18)
C10B C9B C8B 121.2(2)
C9B C10B C11B 117.3(2)
C9B C10B C14B 121.1(2)
C11B C10B C14B 121.5(2)
C12B C11B C10B 123.9(2)
C11B C12B C13B 118.0(2)
C11B C12B C18B 121.6(2)
C13B C12B C18B 120.41(19)
O1B C13B C8B 119.52(19)
O1B C13B C12B 122.2(2)
C8B C13B C12B 118.26(19)
C15B C14B C17" 136.8(4)
C15B C14B C16B 115.8(2)
C17" C14B C16B 69.0(3)
C15B C14B C10B 109.40(18)
C17" C14B C10B 106.7(4)
C16B C14B C10B 112.8(2)
C15B C14B C16" 95.4(3)
C17" C14B C16" 98.4(4)
C16B C14B C16" 29.4(3)
C10B C14B C16" 103.8(4)
C15B C14B C17B 101.2(2)
C17" C14B C17B 42.0(3)
C16B C14B C17B 104.9(2)
C10B C14B C17B 112.1(2)
C16" C14B C17B 132.1(3)
C21B C18B C20B 108.1(2)
C21B C18B C12B 112.0(2)
C20B C18B C12B 110.35(18)
C21B C18B C19B 107.5(2)
C20B C18B C19B 109.0(2)
C12B C18B C19B 109.7(2)
Li1B C22B Yb1B 80.81(13)
N3B C25B C26B 111.9(3)
N4B C26B C25B 112.8(3)
C1S O1S C3S 111.9(2)
O1S C1S C2S 108.7(2)
O1S C3S C4S 108.0(3)

loop_
_geom_bond_atom_site_label_1
_geom_bond_atom_site_label_2
_geom_bond_distance
Yb1A O1B 2.1173(15)
Yb1A N1A 2.3672(16)
Yb1A N2A 2.4228(17)
Yb1A N2B 2.4694(17)
Yb1A C22A 2.470(2)
Yb1A O2A 2.5377(16)
Yb1A C7A 2.848(2)
Yb1A Li1A 3.011(4)
Yb1A C7B 3.106(2)
Yb1A Yb1B 3.74031(17)
Yb1B O1A 2.1124(14)
Yb1B N1B 2.3721(18)
Yb1B N2B 2.4182(17)
Yb1B N2A 2.4647(16)
Yb1B C22B 2.474(2)
Yb1B O2B 2.5480(16)
Yb1B C7B 2.846(2)
Yb1B Li1B 3.006(4)
Yb1B C7A 3.103(2)
Li1A N3A 2.098(4)
Li1A N4A 2.151(4)
Li1A C22A 2.167(4)
Li1A O2A 2.232(4)
Li1B N3B 2.100(5)
Li1B C22B 2.148(5)
Li1B N4B 2.163(5)
Li1B O2B 2.230(4)
O1A C13A 1.333(3)
O1B C13B 1.324(3)
N1A C7A 1.312(3)
N1A C1A 1.473(3)
N2A C7A 1.394(3)
N2A C4A 1.496(3)
N3A C25A 1.464(3)
N3A C23A 1.467(3)
N3A C24A 1.468(3)
N4A C27A 1.462(4)
N4A C28A 1.467(4)
N4A C26A 1.468(3)
N1B C7B 1.306(3)
N1B C1B 1.474(3)
N2B C7B 1.393(3)
N2B C4B 1.503(3)
N3B C25B 1.459(4)
N3B C24B 1.463(3)
N3B C23B 1.482(4)
N4B C28B 1.460(4)
N4B C26B 1.469(4)
N4B C27B 1.469(3)
C1A C2A 1.523(3)
C1A C3A 1.531(3)
C4A C6A 1.526(3)
C4A C5A 1.535(3)
C7A C8A 1.483(3)
C8A C9A 1.394(3)
C8A C13A 1.409(3)
C9A C10A 1.382(3)
C10A C11A 1.396(3)
C10A C14A 1.537(3)
C11A C12A 1.406(3)
C12A C13A 1.425(3)
C12A C18A 1.541(3)
C14A C15A 1.513(3)
C14A C17' 1.517(4)
C14A C16A 1.525(3)
C14A C16' 1.545(4)
C14A C17A 1.556(3)
C18A C21A 1.527(3)
C18A C19A 1.534(4)
C18A C20A 1.541(4)
C25A C26A 1.515(4)
C1B C3B 1.526(3)
C1B C2B 1.527(3)
C4B C6B 1.523(3)
C4B C5B 1.543(3)
C7B C8B 1.485(3)
C8B C9B 1.394(3)
C8B C13B 1.413(3)
C9B C10B 1.384(3)
C10B C11B 1.403(3)
C10B C14B 1.544(3)
C11B C12B 1.396(3)
C12B C13B 1.425(3)
C12B C18B 1.538(3)
C14B C15B 1.507(3)
C14B C17" 1.513(4)
C14B C16B 1.515(3)
C14B C16" 1.552(4)
C14B C17B 1.565(3)
C18B C21B 1.532(4)
C18B C20B 1.535(4)
C18B C19B 1.539(3)
C25B C26B 1.495(6)
O1S C1S 1.415(4)
O1S C3S 1.418(4)
C1S C2S 1.515(5)
C3S C4S 1.500(5)
